data_7013949
loop_
_publ_author_name
'Komuro, Takashi'
'Matsuo, Tsukasa'
'Kawaguchi, Hiroyuki'
'Tatsumi, Kazuyuki'

_publ_section_title
;
 Synthesis and structural characterization of silanethiolato complexes
 having tert-butyldimethylsilyl and trimethylsilyl groups.
;
_journal_issue 10
_journal_name_full 'Dalton transactions (Cambridge, England : 2003)'
_journal_page_first 1618
_journal_page_last 1625
_journal_paper_doi 10.1039/b316567a
_journal_year 2004
_chemical_formula_moiety '[Cu(SSiMe2tBu)]4'
_chemical_formula_sum 'C24 H60 Cu4 S4 Si4'
_chemical_formula_weight 843.50
_space_group_IT_number 2
_symmetry_cell_setting triclinic
_symmetry_Int_Tables_number 2
_symmetry_space_group_name_Hall '-P 1'
_symmetry_space_group_name_H-M 'P -1'
_audit_creation_date 2004-03-03
_audit_creation_method 'by CrystalStructure v3.5.1'
_cell_angle_alpha 66.800(10)
_cell_angle_beta 77.46(2)
_cell_angle_gamma 86.71(2)
_cell_formula_units_Z 2
_cell_length_a 11.404(4)
_cell_length_b 13.672(5)
_cell_length_c 14.338(5)
_cell_measurement_reflns_used 7283
_cell_measurement_temperature 153.1
_cell_measurement_theta_max 13.7
_cell_measurement_theta_min 1.5
_cell_volume 2004.7(13)
_computing_cell_refinement CrystalClear
_computing_data_collection CrystalClear
_computing_data_reduction CrystalStructure
_computing_publication_material 'CrystalStructure Ver. 3.5.1'
_computing_structure_refinement CRYSTALS
_computing_structure_solution SHELXS97
_diffrn_detector_area_resol_mean 14.62
_diffrn_measured_fraction_theta_full 1.0000
_diffrn_measured_fraction_theta_max 1.0000
_diffrn_measurement_device_type 'Rigaku Mercury'
_diffrn_measurement_method \w
_diffrn_radiation_type 'Mo K\a'
_diffrn_radiation_wavelength 0.7107
_diffrn_reflns_av_R_equivalents 0.054
_diffrn_reflns_limit_h_max 13
_diffrn_reflns_limit_h_min -14
_diffrn_reflns_limit_k_max 17
_diffrn_reflns_limit_k_min -17
_diffrn_reflns_limit_l_max 14
_diffrn_reflns_limit_l_min -18
_diffrn_reflns_number 15506
_diffrn_reflns_theta_full 27.50
_diffrn_reflns_theta_max 27.48
_exptl_absorpt_coefficient_mu 2.434
_exptl_absorpt_correction_T_max 0.784
_exptl_absorpt_correction_T_min 0.642
_exptl_absorpt_correction_type none
_exptl_crystal_colour colorless
_exptl_crystal_density_diffrn 1.397
_exptl_crystal_density_method 'not measured'
_exptl_crystal_description prism
_exptl_crystal_F_000 880.00
_exptl_crystal_size_max 0.20
_exptl_crystal_size_mid 0.10
_exptl_crystal_size_min 0.10
_refine_diff_density_max 0.93
_refine_diff_density_min -0.77
_refine_ls_extinction_method none
_refine_ls_goodness_of_fit_ref 1.015
_refine_ls_hydrogen_treatment refall
_refine_ls_number_parameters 385
_refine_ls_number_reflns 8699
_refine_ls_R_factor_gt 0.0460
_refine_ls_shift/su_max 0.0000
_refine_ls_structure_factor_coef Fsqd
_refine_ls_weighting_details 'w = 1/[1.0000\s(Fo^2^)]/(4Fo^2^)'
_refine_ls_weighting_scheme calc
_refine_ls_wR_factor_ref 0.1040
_reflns_number_gt 6108
_reflns_number_total 8699
_reflns_threshold_expression F^2^>2.0\s(F^2^)
_cod_data_source_file b316567a.txt
_cod_data_source_block '[Cu(SSiMe2tBu)]4'
_cod_original_cell_volume 2004.7(12)
_cod_original_sg_symbol_H-M 'P -1       '
_cod_original_formula_sum 'C24 H60 Cu4 S4 Si4 '
_cod_database_code 7013949

loop_
_symmetry_equiv_pos_as_xyz
x,y,z
-x,-y,-z

loop_
_atom_site_label
_atom_site_type_symbol
_atom_site_fract_x
_atom_site_fract_y
_atom_site_fract_z
_atom_site_U_iso_or_equiv
_atom_site_adp_type
_atom_site_occupancy
_atom_site_symmetry_multiplicity
_atom_site_calc_flag
_atom_site_refinement_flags
_atom_site_disorder_assembly
_atom_site_disorder_group
Cu(1) Cu 0.10144(4) 0.10567(4) 0.38087(4) 0.02395(13) Uani 1.00 1 d . . .
Cu(2) Cu 0.17195(4) -0.07076(4) 0.54008(4) 0.0255(1) Uani 1.00 1 d . . .
Cu(3) Cu 0.20093(5) -0.19765(4) 0.41122(4) 0.0265(1) Uani 1.00 1 d . . .
Cu(4) Cu 0.09665(5) -0.03769(4) 0.27099(4) 0.0320(2) Uani 1.00 1 d . . .
S(1) S 0.08781(9) 0.13422(8) 0.22379(8) 0.0248(3) Uani 1.00 1 d . . .
S(2) S 0.09988(8) 0.07928(8) 0.54136(8) 0.0207(2) Uani 1.00 1 d . . .
S(3) S 0.28610(9) -0.19971(8) 0.53170(8) 0.0244(3) Uani 1.00 1 d . . .
S(4) S 0.10719(10) -0.20659(9) 0.29965(8) 0.0281(3) Uani 1.00 1 d . . .
Si(1) Si 0.25714(10) 0.19595(9) 0.11764(9) 0.0237(3) Uani 1.00 1 d . . .
Si(2) Si 0.26265(9) 0.15639(9) 0.53964(9) 0.0213(3) Uani 1.00 1 d . . .
Si(3) Si 0.20640(10) -0.34488(9) 0.65634(8) 0.0219(3) Uani 1.00 1 d . . .
Si(4) Si 0.24218(11) -0.23686(10) 0.18446(10) 0.0303(3) Uani 1.00 1 d . . .
C(1) C 0.3861(4) 0.1221(4) 0.1709(4) 0.039(1) Uani 1.00 1 d . . .
C(2) C 0.2480(4) 0.1783(4) -0.0024(3) 0.0372(13) Uani 1.00 1 d . . .
C(3) C 0.2722(4) 0.3419(4) 0.0907(3) 0.0319(12) Uani 1.00 1 d . . .
C(4) C 0.3820(4) 0.3917(4) 0.0017(4) 0.051(2) Uani 1.00 1 d . . .
C(5) C 0.1595(4) 0.4012(4) 0.0564(4) 0.042(1) Uani 1.00 1 d . . .
C(6) C 0.2895(5) 0.3593(4) 0.1854(4) 0.049(2) Uani 1.00 1 d . . .
C(7) C 0.3894(4) 0.1340(4) 0.4445(3) 0.0317(12) Uani 1.00 1 d . . .
C(8) C 0.2301(4) 0.3004(3) 0.4986(4) 0.037(1) Uani 1.00 1 d . . .
C(9) C 0.2959(4) 0.0989(4) 0.6741(3) 0.0291(12) Uani 1.00 1 d . . .
C(10) C 0.4109(4) 0.1559(5) 0.6702(4) 0.064(2) Uani 1.00 1 d . . .
C(11) C 0.1948(4) 0.1166(4) 0.7545(4) 0.040(1) Uani 1.00 1 d . . .
C(12) C 0.3176(6) -0.0211(5) 0.7103(4) 0.061(2) Uani 1.00 1 d . . .
C(13) C 0.0538(4) -0.3727(4) 0.6441(4) 0.0369(13) Uani 1.00 1 d . . .
C(14) C 0.1969(4) -0.3277(4) 0.7798(4) 0.041(1) Uani 1.00 1 d . . .
C(15) C 0.3125(4) -0.4542(3) 0.6486(3) 0.0260(11) Uani 1.00 1 d . . .
C(16) C 0.3341(4) -0.4581(4) 0.5419(4) 0.042(1) Uani 1.00 1 d . . .
C(17) C 0.2552(5) -0.5608(4) 0.7283(4) 0.048(2) Uani 1.00 1 d . . .
C(18) C 0.4322(4) -0.4366(4) 0.6713(4) 0.044(2) Uani 1.00 1 d . . .
C(19) C 0.3026(6) -0.3706(5) 0.2517(5) 0.077(2) Uani 1.00 1 d . . .
C(20) C 0.3691(4) -0.1352(5) 0.1266(5) 0.065(2) Uani 1.00 1 d . . .
C(21) C 0.1657(4) -0.2371(4) 0.0813(3) 0.0292(11) Uani 1.00 1 d . . .
C(22) C 0.2586(4) -0.2628(5) -0.0006(4) 0.050(2) Uani 1.00 1 d . . .
C(23) C 0.1131(5) -0.1289(4) 0.0281(4) 0.052(2) Uani 1.00 1 d . . .
C(24) C 0.0644(5) -0.3225(5) 0.1272(5) 0.055(2) Uani 1.00 1 d . . .
H(1) H 0.3750 0.0469 0.1872 0.050 Uiso 1.00 1 c . . .
H(2) H 0.4603 0.1489 0.1199 0.050 Uiso 1.00 1 c . . .
H(3) H 0.3901 0.1321 0.2336 0.050 Uiso 1.00 1 c . . .
H(4) H 0.1804 0.2166 -0.0294 0.046 Uiso 1.00 1 c . . .
H(5) H 0.3217 0.2057 -0.0539 0.046 Uiso 1.00 1 c . . .
H(6) H 0.2373 0.1031 0.0133 0.046 Uiso 1.00 1 c . . .
H(7) H 0.4544 0.3574 0.0224 0.057 Uiso 1.00 1 c . . .
H(8) H 0.3718 0.3815 -0.0593 0.057 Uiso 1.00 1 c . . .
H(9) H 0.3888 0.4673 -0.0143 0.057 Uiso 1.00 1 c . . .
H(10) H 0.1701 0.4765 0.0396 0.049 Uiso 1.00 1 c . . .
H(11) H 0.1476 0.3911 -0.0042 0.048 Uiso 1.00 1 c . . .
H(12) H 0.0900 0.3727 0.1126 0.048 Uiso 1.00 1 c . . .
H(13) H 0.3600 0.3225 0.2078 0.062 Uiso 1.00 1 c . . .
H(14) H 0.3000 0.4348 0.1681 0.062 Uiso 1.00 1 c . . .
H(15) H 0.2193 0.3313 0.2410 0.062 Uiso 1.00 1 c . . .
H(16) H 0.4050 0.0585 0.4673 0.039 Uiso 1.00 1 c . . .
H(17) H 0.3688 0.1594 0.3769 0.039 Uiso 1.00 1 c . . .
H(18) H 0.4606 0.1725 0.4400 0.039 Uiso 1.00 1 c . . .
H(19) H 0.3008 0.3400 0.4934 0.048 Uiso 1.00 1 c . . .
H(20) H 0.2081 0.3260 0.4315 0.048 Uiso 1.00 1 c . . .
H(21) H 0.1641 0.3104 0.5492 0.048 Uiso 1.00 1 c . . .
H(22) H 0.4316 0.1276 0.7379 0.079 Uiso 1.00 1 c . . .
H(23) H 0.4768 0.1459 0.6196 0.079 Uiso 1.00 1 c . . .
H(24) H 0.3961 0.2313 0.6501 0.079 Uiso 1.00 1 c . . .
H(25) H 0.1804 0.1920 0.7341 0.051 Uiso 1.00 1 c . . .
H(26) H 0.1224 0.0796 0.7590 0.051 Uiso 1.00 1 c . . .
H(27) H 0.2170 0.0887 0.8216 0.051 Uiso 1.00 1 c . . .
H(28) H 0.2443 -0.0575 0.7157 0.077 Uiso 1.00 1 c . . .
H(29) H 0.3819 -0.0343 0.6603 0.076 Uiso 1.00 1 c . . .
H(30) H 0.3394 -0.0475 0.7775 0.076 Uiso 1.00 1 c . . .
H(31) H 0.0026 -0.3136 0.6443 0.041 Uiso 1.00 1 c . . .
H(32) H 0.0597 -0.3819 0.5796 0.040 Uiso 1.00 1 c . . .
H(33) H 0.0198 -0.4372 0.7020 0.040 Uiso 1.00 1 c . . .
H(34) H 0.2768 -0.3127 0.7852 0.048 Uiso 1.00 1 c . . .
H(35) H 0.1456 -0.2688 0.7807 0.048 Uiso 1.00 1 c . . .
H(36) H 0.1637 -0.3924 0.8379 0.048 Uiso 1.00 1 c . . .
H(37) H 0.3875 -0.5152 0.5393 0.052 Uiso 1.00 1 c . . .
H(38) H 0.2580 -0.4701 0.5276 0.052 Uiso 1.00 1 c . . .
H(39) H 0.3703 -0.3907 0.4904 0.052 Uiso 1.00 1 c . . .
H(40) H 0.2415 -0.5601 0.7972 0.053 Uiso 1.00 1 c . . .
H(41) H 0.1791 -0.5718 0.7135 0.053 Uiso 1.00 1 c . . .
H(42) H 0.3082 -0.6180 0.7251 0.053 Uiso 1.00 1 c . . .
H(43) H 0.4849 -0.4942 0.6690 0.054 Uiso 1.00 1 c . . .
H(44) H 0.4694 -0.3695 0.6197 0.054 Uiso 1.00 1 c . . .
H(45) H 0.4185 -0.4347 0.7397 0.054 Uiso 1.00 1 c . . .
H(46) H 0.2373 -0.4235 0.2810 0.100 Uiso 1.00 1 c . . .
H(47) H 0.3629 -0.3883 0.2021 0.100 Uiso 1.00 1 c . . .
H(48) H 0.3384 -0.3696 0.3068 0.100 Uiso 1.00 1 c . . .
H(49) H 0.4053 -0.1344 0.1816 0.092 Uiso 1.00 1 c . . .
H(50) H 0.4290 -0.1532 0.0770 0.092 Uiso 1.00 1 c . . .
H(51) H 0.3387 -0.0654 0.0919 0.091 Uiso 1.00 1 c . . .
H(52) H 0.2911 -0.3320 0.0326 0.067 Uiso 1.00 1 c . . .
H(53) H 0.2201 -0.2639 -0.0542 0.067 Uiso 1.00 1 c . . .
H(54) H 0.3231 -0.2091 -0.0314 0.067 Uiso 1.00 1 c . . .
H(55) H 0.1760 -0.0737 -0.0023 0.061 Uiso 1.00 1 c . . .
H(56) H 0.0755 -0.1307 -0.0257 0.061 Uiso 1.00 1 c . . .
H(57) H 0.0533 -0.1140 0.0799 0.061 Uiso 1.00 1 c . . .
H(58) H 0.0046 -0.3069 0.1785 0.072 Uiso 1.00 1 c . . .
H(59) H 0.0273 -0.3234 0.0727 0.072 Uiso 1.00 1 c . . .
H(60) H 0.0977 -0.3914 0.1600 0.072 Uiso 1.00 1 c . . .

loop_
_atom_site_aniso_label
_atom_site_aniso_U_11
_atom_site_aniso_U_22
_atom_site_aniso_U_33
_atom_site_aniso_U_12
_atom_site_aniso_U_13
_atom_site_aniso_U_23
Cu(1) 0.0241(3) 0.0249(3) 0.0225(3) 0.0005(2) -0.0052(2) -0.0087(2)
Cu(2) 0.0311(3) 0.0187(3) 0.0282(3) 0.0022(2) -0.0086(2) -0.0095(2)
Cu(3) 0.0341(3) 0.0267(3) 0.0195(3) 0.0066(2) -0.0074(2) -0.0099(2)
Cu(4) 0.0349(3) 0.0260(3) 0.0401(3) 0.0052(2) -0.0185(3) -0.0132(3)
S(1) 0.0240(5) 0.0249(5) 0.0232(5) -0.0004(4) -0.0056(4) -0.0066(4)
S(2) 0.0187(5) 0.0215(5) 0.0241(5) -0.0006(4) -0.0034(4) -0.0118(4)
S(3) 0.0257(5) 0.0216(5) 0.0259(5) 0.0022(4) -0.0073(4) -0.0085(4)
S(4) 0.0345(6) 0.0299(6) 0.0253(6) 0.0085(5) -0.0078(5) -0.0165(5)
Si(1) 0.0240(6) 0.0280(6) 0.0201(6) -0.0012(5) -0.0044(5) -0.0102(5)
Si(2) 0.0199(5) 0.0238(6) 0.0220(6) -0.0017(4) -0.0044(5) -0.0105(5)
Si(3) 0.0250(6) 0.0215(6) 0.0188(6) 0.0055(5) -0.0050(5) -0.0080(5)
Si(4) 0.0302(6) 0.0427(8) 0.0305(7) 0.0143(6) -0.0141(5) -0.0253(6)
C(1) 0.034(3) 0.050(3) 0.042(3) 0.009(2) -0.013(2) -0.025(3)
C(2) 0.040(3) 0.044(3) 0.030(3) 0.005(2) -0.009(2) -0.016(2)
C(3) 0.038(2) 0.033(3) 0.022(2) -0.006(2) -0.004(2) -0.007(2)
C(4) 0.046(3) 0.042(3) 0.055(3) -0.019(2) -0.003(3) -0.010(3)
C(5) 0.054(3) 0.029(3) 0.038(3) 0.003(2) -0.012(2) -0.006(2)
C(6) 0.073(4) 0.036(3) 0.045(3) -0.010(3) -0.015(3) -0.021(3)
C(7) 0.025(2) 0.044(3) 0.030(2) -0.005(2) -0.006(2) -0.016(2)
C(8) 0.041(3) 0.031(3) 0.047(3) -0.004(2) -0.012(2) -0.020(2)
C(9) 0.025(2) 0.045(3) 0.025(2) 0.002(2) -0.007(2) -0.020(2)
C(10) 0.036(3) 0.116(6) 0.045(3) -0.018(3) -0.016(3) -0.032(4)
C(11) 0.038(3) 0.060(3) 0.029(3) 0.012(2) -0.014(2) -0.022(2)
C(12) 0.083(4) 0.065(4) 0.044(3) 0.039(4) -0.035(3) -0.022(3)
C(13) 0.028(2) 0.037(3) 0.036(3) -0.003(2) 0.001(2) -0.008(2)
C(14) 0.048(3) 0.043(3) 0.030(3) 0.012(2) -0.007(2) -0.015(2)
C(15) 0.027(2) 0.019(2) 0.025(2) 0.007(2) -0.004(2) -0.004(2)
C(16) 0.049(3) 0.033(3) 0.047(3) 0.009(2) -0.007(3) -0.023(2)
C(17) 0.058(3) 0.024(3) 0.050(3) 0.006(2) -0.001(3) -0.007(2)
C(18) 0.034(3) 0.037(3) 0.065(4) 0.015(2) -0.021(3) -0.019(3)
C(19) 0.109(5) 0.082(5) 0.058(4) 0.075(4) -0.042(4) -0.043(4)
C(20) 0.034(3) 0.111(5) 0.084(5) -0.007(3) -0.004(3) -0.076(4)
C(21) 0.031(2) 0.035(3) 0.021(2) -0.004(2) -0.001(2) -0.012(2)
C(22) 0.048(3) 0.078(4) 0.041(3) -0.003(3) -0.001(2) -0.043(3)
C(23) 0.058(3) 0.054(3) 0.041(3) 0.009(3) -0.023(3) -0.011(3)
C(24) 0.051(3) 0.061(4) 0.067(4) -0.015(3) -0.009(3) -0.040(3)

loop_
_atom_type_symbol
_atom_type_description
_atom_type_scat_dispersion_real
_atom_type_scat_dispersion_imag
_atom_type_scat_source
C C 0.003 0.002
;
International Tables for Crystallography
(1992, Vol. C, Tables 4.2.6.8 and 6.1.1.4)
;
H H 0.000 0.000
;
International Tables for Crystallography
(1992, Vol. C, Table 6.1.1.4)
;
Si Si 0.082 0.070
;
International Tables for Crystallography
(1992, Vol. C, Tables 4.2.6.8 and 6.1.1.4)
;
S S 0.125 0.123
;
International Tables for Crystallography
(1992, Vol. C, Tables 4.2.6.8 and 6.1.1.4)
;
Cu Cu 0.320 1.265
;
International Tables for Crystallography
(1992, Vol. C, Tables 4.2.6.8 and 6.1.1.4)
;

loop_
_geom_angle_atom_site_label_1
_geom_angle_atom_site_label_2
_geom_angle_atom_site_label_3
_geom_angle
_geom_angle_publ_flag
_geom_angle_site_symmetry_1
_geom_angle_site_symmetry_2
_geom_angle_site_symmetry_3
Cu(4) Cu(1) S(1) 47.05(3) yes . . .
Cu(4) Cu(1) S(2) 133.91(4) yes . . .
S(1) Cu(1) S(2) 175.44(4) yes . . .
S(2) Cu(2) S(3) 165.58(5) yes . . .
Cu(4) Cu(3) S(3) 131.80(4) yes . . .
Cu(4) Cu(3) S(4) 51.23(4) yes . . .
S(3) Cu(3) S(4) 175.41(4) yes . . .
S(1) Cu(4) S(4) 173.45(5) yes . . .
S(1) Cu(4) Cu(1) 46.79(4) yes . . .
S(1) Cu(4) Cu(3) 135.01(5) yes . . .
S(4) Cu(4) Cu(1) 139.68(4) yes . . .
S(4) Cu(4) Cu(3) 50.27(4) yes . . .
Cu(1) Cu(4) Cu(3) 92.12(2) yes . . .
Si(1) S(1) Cu(1) 110.22(7) yes . . .
Si(1) S(1) Cu(4) 104.67(6) yes . . .
Cu(4) S(1) Cu(1) 86.15(4) yes . . .
Si(2) S(2) Cu(1) 106.86(5) yes . . .
Si(2) S(2) Cu(2) 99.80(5) yes . . .
Cu(1) S(2) Cu(2) 80.54(5) yes . . .
Si(3) S(3) Cu(2) 107.83(5) yes . . .
Si(3) S(3) Cu(3) 100.14(6) yes . . .
Cu(2) S(3) Cu(3) 86.65(4) yes . . .
Si(4) S(4) Cu(3) 105.67(6) yes . . .
Si(4) S(4) Cu(4) 112.35(5) yes . . .
Cu(4) S(4) Cu(3) 78.50(5) yes . . .
C(1) Si(1) C(2) 110.2(2) yes . . .
C(1) Si(1) C(3) 110.6(2) yes . . .
C(1) Si(1) S(1) 111.6(1) yes . . .
C(2) Si(1) C(3) 110.4(2) yes . . .
C(2) Si(1) S(1) 105.5(2) yes . . .
C(3) Si(1) S(1) 108.5(1) yes . . .
C(7) Si(2) C(8) 110.8(2) yes . . .
C(7) Si(2) C(9) 110.5(2) yes . . .
C(7) Si(2) S(2) 109.1(2) yes . . .
C(8) Si(2) C(9) 111.5(3) yes . . .
C(8) Si(2) S(2) 105.6(2) yes . . .
C(9) Si(2) S(2) 109.2(1) yes . . .
C(13) Si(3) C(14) 110.0(2) yes . . .
C(13) Si(3) C(15) 111.3(2) yes . . .
C(13) Si(3) S(3) 111.4(1) yes . . .
C(14) Si(3) C(15) 110.7(2) yes . . .
C(14) Si(3) S(3) 107.2(2) yes . . .
C(15) Si(3) S(3) 106.1(1) yes . . .
C(19) Si(4) C(20) 108.9(3) yes . . .
C(19) Si(4) C(21) 111.2(3) yes . . .
C(19) Si(4) S(4) 106.7(2) yes . . .
C(20) Si(4) C(21) 110.4(2) yes . . .
C(20) Si(4) S(4) 112.5(2) yes . . .
C(21) Si(4) S(4) 107.1(1) yes . . .
C(4) C(3) C(5) 108.1(3) yes . . .
C(4) C(3) C(6) 108.3(4) yes . . .
C(4) C(3) Si(1) 109.2(4) yes . . .
C(5) C(3) C(6) 108.6(4) yes . . .
C(5) C(3) Si(1) 110.6(4) yes . . .
C(6) C(3) Si(1) 111.9(3) yes . . .
C(10) C(9) C(11) 108.1(5) yes . . .
C(10) C(9) C(12) 108.6(4) yes . . .
C(10) C(9) Si(2) 107.7(3) yes . . .
C(11) C(9) C(12) 108.3(3) yes . . .
C(11) C(9) Si(2) 112.3(3) yes . . .
C(12) C(9) Si(2) 111.7(4) yes . . .
C(16) C(15) C(17) 108.0(4) yes . . .
C(16) C(15) C(18) 109.3(4) yes . . .
C(16) C(15) Si(3) 110.8(3) yes . . .
C(17) C(15) C(18) 109.6(4) yes . . .
C(17) C(15) Si(3) 108.6(3) yes . . .
C(18) C(15) Si(3) 110.5(4) yes . . .
C(22) C(21) C(23) 108.9(4) yes . . .
C(22) C(21) C(24) 108.3(5) yes . . .
C(22) C(21) Si(4) 108.6(3) yes . . .
C(23) C(21) C(24) 108.7(4) yes . . .
C(23) C(21) Si(4) 111.4(4) yes . . .
C(24) C(21) Si(4) 110.8(3) yes . . .

loop_
_geom_bond_atom_site_label_1
_geom_bond_atom_site_label_2
_geom_bond_distance
_geom_bond_publ_flag
_geom_bond_site_symmetry_1
_geom_bond_site_symmetry_2
Cu(1) Cu(4) 2.9680(9) yes . .
Cu(1) S(1) 2.168(1) yes . .
Cu(1) S(2) 2.180(1) yes . .
Cu(2) S(2) 2.171(1) yes . .
Cu(2) S(3) 2.157(1) yes . .
Cu(3) Cu(4) 2.7413(7) yes . .
Cu(3) S(3) 2.148(1) yes . .
Cu(3) S(4) 2.151(1) yes . .
Cu(4) S(1) 2.177(1) yes . .
Cu(4) S(4) 2.181(1) yes . .
S(1) Si(1) 2.158(1) yes . .
S(2) Si(2) 2.178(2) yes . .
S(3) Si(3) 2.160(1) yes . .
S(4) Si(4) 2.152(2) yes . .
Si(1) C(1) 1.864(5) yes . .
Si(1) C(2) 1.855(6) yes . .
Si(1) C(3) 1.887(5) yes . .
Si(2) C(7) 1.861(5) yes . .
Si(2) C(8) 1.860(5) yes . .
Si(2) C(9) 1.889(5) yes . .
Si(3) C(13) 1.861(5) yes . .
Si(3) C(14) 1.855(6) yes . .
Si(3) C(15) 1.891(4) yes . .
Si(4) C(19) 1.871(6) yes . .
Si(4) C(20) 1.875(6) yes . .
Si(4) C(21) 1.875(5) yes . .
C(3) C(4) 1.543(6) yes . .
C(3) C(5) 1.546(7) yes . .
C(3) C(6) 1.523(8) yes . .
C(9) C(10) 1.544(8) yes . .
C(9) C(11) 1.525(6) yes . .
C(9) C(12) 1.537(7) yes . .
C(15) C(16) 1.517(7) yes . .
C(15) C(17) 1.527(5) yes . .
C(15) C(18) 1.523(7) yes . .
C(21) C(22) 1.537(7) yes . .
C(21) C(23) 1.529(7) yes . .
C(21) C(24) 1.533(7) yes . .

loop_
_geom_contact_atom_site_label_1
_geom_contact_atom_site_label_2
_geom_contact_distance
_geom_contact_publ_flag
_geom_contact_site_symmetry_1
_geom_contact_site_symmetry_2
Cu(1) Cu(2) 2.8128(6) yes . 55501
Cu(1) Cu(4) 2.9680(9) yes . 55501
Cu(1) S(1) 2.168(1) yes . 55501
Cu(1) S(2) 2.180(1) yes . 55501
Cu(1) Si(1) 3.549(1) yes . 55501
Cu(1) Si(2) 3.500(2) yes . 55501
Cu(1) C(1) 3.867(4) yes . 55501
Cu(1) C(6) 3.881(5) yes . 55501
Cu(1) C(7) 3.673(5) yes . 55501
Cu(2) Cu(1) 2.8128(6) yes . 55501
Cu(2) Cu(3) 2.9541(9) yes . 55501
Cu(2) Cu(4) 3.9809(9) yes . 55501
Cu(2) S(2) 2.171(1) yes . 55501
Cu(2) S(3) 2.157(1) yes . 55501
Cu(2) Si(2) 3.326(1) yes . 55501
Cu(2) Si(3) 3.489(1) yes . 55501
Cu(2) C(7) 3.487(4) yes . 55501
Cu(2) C(12) 3.517(7) yes . 55501
Cu(2) C(13) 3.999(5) yes . 55501
Cu(2) C(14) 3.877(4) yes . 55501
Cu(3) Cu(2) 2.9541(9) yes . 55501
Cu(3) Cu(4) 2.7413(7) yes . 55501
Cu(3) S(3) 2.148(1) yes . 55501
Cu(3) S(4) 2.151(1) yes . 55501
Cu(3) Si(3) 3.304(1) yes . 55501
Cu(3) Si(4) 3.429(2) yes . 55501
Cu(3) C(13) 3.380(4) yes . 55501
Cu(3) C(16) 3.722(5) yes . 55501
Cu(3) C(19) 3.868(8) yes . 55501
Cu(3) C(20) 3.886(6) yes . 55501
Cu(4) Cu(1) 2.9680(9) yes . 55501
Cu(4) Cu(2) 3.9809(9) yes . 55501
Cu(4) Cu(3) 2.7413(7) yes . 55501
Cu(4) Si(1) 3.432(1) yes . 55501
Cu(4) Si(4) 3.600(2) yes . 55501
Cu(4) C(1) 3.746(5) yes . 55501
Cu(4) C(2) 3.949(4) yes . 55501
Cu(4) C(20) 3.824(6) yes . 55501
S(1) Cu(1) 2.168(1) yes . 55501
S(1) Si(1) 2.158(1) yes . 55501
S(1) C(1) 3.330(4) yes . 55501
S(1) C(2) 3.199(5) yes . 55501
S(1) C(3) 3.286(4) yes . 55501
S(1) C(5) 3.512(4) yes . 55501
S(1) C(6) 3.740(6) yes . 55501
S(2) Cu(1) 2.180(1) yes . 55501
S(2) Cu(2) 2.171(1) yes . 55501
S(2) Si(2) 2.178(2) yes . 55501
S(2) C(7) 3.296(4) yes . 55501
S(2) C(8) 3.222(5) yes . 55501
S(2) C(9) 3.318(5) yes . 55501
S(2) C(11) 3.674(6) yes . 55501
S(2) C(12) 3.676(6) yes . 55501
S(3) Cu(2) 2.157(1) yes . 55501
S(3) Cu(3) 2.148(1) yes . 55501
S(3) Si(3) 2.160(1) yes . 55501
S(3) C(13) 3.327(4) yes . 55501
S(3) C(14) 3.237(4) yes . 55501
S(3) C(15) 3.241(4) yes . 55501
S(3) C(16) 3.494(5) yes . 55501
S(3) C(18) 3.604(5) yes . 55501
S(4) Cu(3) 2.151(1) yes . 55501
S(4) Si(4) 2.152(2) yes . 55501
S(4) C(19) 3.231(7) yes . 55501
S(4) C(20) 3.352(5) yes . 55501
S(4) C(21) 3.243(5) yes . 55501
S(4) C(23) 3.595(6) yes . 55501
S(4) C(24) 3.544(8) yes . 55501
Si(1) Cu(1) 3.549(1) yes . 55501
Si(1) Cu(4) 3.432(1) yes . 55501
Si(1) S(1) 2.158(1) yes . 55501
Si(1) C(3) 1.887(5) yes . 55501
Si(1) C(4) 2.803(5) yes . 55501
Si(1) C(5) 2.830(5) yes . 55501
Si(1) C(6) 2.833(7) yes . 55501
Si(2) Cu(1) 3.500(2) yes . 55501
Si(2) Cu(2) 3.326(1) yes . 55501
Si(2) S(2) 2.178(2) yes . 55501
Si(2) C(9) 1.889(5) yes . 55501
Si(2) C(10) 2.780(7) yes . 55501
Si(2) C(11) 2.842(5) yes . 55501
Si(2) C(12) 2.843(5) yes . 55501
Si(3) Cu(2) 3.489(1) yes . 55501
Si(3) Cu(3) 3.304(1) yes . 55501
Si(3) S(3) 2.160(1) yes . 55501
Si(3) C(15) 1.891(4) yes . 55501
Si(3) C(16) 2.813(6) yes . 55501
Si(3) C(17) 2.784(5) yes . 55501
Si(3) C(18) 2.812(5) yes . 55501
Si(4) Cu(3) 3.429(2) yes . 55501
Si(4) Cu(4) 3.600(2) yes . 55501
Si(4) S(4) 2.152(2) yes . 55501
Si(4) C(22) 2.778(7) yes . 55501
Si(4) C(23) 2.819(6) yes . 55501
Si(4) C(24) 2.812(7) yes . 55501
C(1) Cu(1) 3.867(4) yes . 55501
C(1) Cu(4) 3.746(5) yes . 55501
C(1) S(1) 3.330(4) yes . 55501
C(1) C(2) 3.051(7) yes . 55501
C(1) C(3) 3.085(6) yes . 55501
C(1) C(4) 3.529(6) yes . 55501
C(1) C(6) 3.434(8) yes . 55501
C(1) C(7) 3.998(8) yes . 55501
C(1) C(20) 3.84(1) yes . 55501
C(2) Cu(4) 3.949(4) yes . 55501
C(2) S(1) 3.199(5) yes . 55501
C(2) C(1) 3.051(7) yes . 55501
C(2) C(3) 3.073(8) yes . 55501
C(2) C(4) 3.397(9) yes . 55501
C(2) C(5) 3.509(8) yes . 55501
C(3) S(1) 3.286(4) yes . 55501
C(3) Si(1) 1.887(5) yes . 55501
C(3) C(1) 3.085(6) yes . 55501
C(3) C(2) 3.073(8) yes . 55501
C(3) C(4) 1.543(6) yes . 55501
C(3) C(5) 1.546(7) yes . 55501
C(4) Si(1) 2.803(5) yes . 55501
C(4) C(1) 3.529(6) yes . 55501
C(4) C(2) 3.397(9) yes . 55501
C(4) C(3) 1.543(6) yes . 55501
C(4) C(5) 2.500(7) yes . 55501
C(4) C(6) 2.485(8) yes . 55501
C(5) S(1) 3.512(4) yes . 55501
C(5) Si(1) 2.830(5) yes . 55501
C(5) C(2) 3.509(8) yes . 55501
C(5) C(3) 1.546(7) yes . 55501
C(5) C(4) 2.500(7) yes . 55501
C(5) C(6) 2.491(8) yes . 55501
C(6) Cu(1) 3.881(5) yes . 55501
C(6) S(1) 3.740(6) yes . 55501
C(6) Si(1) 2.833(7) yes . 55501
C(6) C(1) 3.434(8) yes . 55501
C(6) C(4) 2.485(8) yes . 55501
C(6) C(5) 2.491(8) yes . 55501
C(7) Cu(1) 3.673(5) yes . 55501
C(7) Cu(2) 3.487(4) yes . 55501
C(7) S(2) 3.296(4) yes . 55501
C(7) C(1) 3.998(8) yes . 55501
C(7) C(8) 3.063(7) yes . 55501
C(7) C(9) 3.081(6) yes . 55501
C(7) C(10) 3.426(9) yes . 55501
C(7) C(12) 3.487(6) yes . 55501
C(8) S(2) 3.222(5) yes . 55501
C(8) C(7) 3.063(7) yes . 55501
C(8) C(9) 3.100(6) yes . 55501
C(8) C(10) 3.481(7) yes . 55501
C(8) C(11) 3.486(6) yes . 55501
C(8) C(16) 3.883(8) yes . 56501
C(9) S(2) 3.318(5) yes . 55501
C(9) Si(2) 1.889(5) yes . 55501
C(9) C(7) 3.081(6) yes . 55501
C(9) C(8) 3.100(6) yes . 55501
C(9) C(10) 1.544(8) yes . 55501
C(10) Si(2) 2.780(7) yes . 55501
C(10) C(7) 3.426(9) yes . 55501
C(10) C(8) 3.481(7) yes . 55501
C(10) C(9) 1.544(8) yes . 55501
C(10) C(11) 2.484(6) yes . 55501
C(10) C(12) 2.50(1) yes . 55501
C(11) S(2) 3.674(6) yes . 55501
C(11) Si(2) 2.842(5) yes . 55501
C(11) C(8) 3.486(6) yes . 55501
C(11) C(10) 2.484(6) yes . 55501
C(11) C(12) 2.482(8) yes . 55501
C(12) Cu(2) 3.517(7) yes . 55501
C(12) S(2) 3.676(6) yes . 55501
C(12) Si(2) 2.843(5) yes . 55501
C(12) C(7) 3.487(6) yes . 55501
C(12) C(10) 2.50(1) yes . 55501
C(12) C(11) 2.482(8) yes . 55501
C(13) Cu(2) 3.999(5) yes . 55501
C(13) Cu(3) 3.380(4) yes . 55501
C(13) S(3) 3.327(4) yes . 55501
C(13) C(14) 3.043(8) yes . 55501
C(13) C(15) 3.098(6) yes . 55501
C(13) C(16) 3.551(7) yes . 55501
C(13) C(17) 3.380(7) yes . 55501
C(14) Cu(2) 3.877(4) yes . 55501
C(14) S(3) 3.237(4) yes . 55501
C(14) C(13) 3.043(8) yes . 55501
C(14) C(15) 3.081(7) yes . 55501
C(14) C(17) 3.541(8) yes . 55501
C(14) C(18) 3.375(7) yes . 55501
C(15) S(3) 3.241(4) yes . 55501
C(15) Si(3) 1.891(4) yes . 55501
C(15) C(13) 3.098(6) yes . 55501
C(15) C(14) 3.081(7) yes . 55501
C(16) Cu(3) 3.722(5) yes . 55501
C(16) S(3) 3.494(5) yes . 55501
C(16) Si(3) 2.813(6) yes . 55501
C(16) C(8) 3.883(8) yes . 54501
C(16) C(13) 3.551(7) yes . 55501
C(16) C(17) 2.463(6) yes . 55501
C(16) C(18) 2.480(9) yes . 55501
C(16) C(19) 3.944(9) yes . 55501
C(17) Si(3) 2.784(5) yes . 55501
C(17) C(13) 3.380(7) yes . 55501
C(17) C(14) 3.541(8) yes . 55501
C(17) C(16) 2.463(6) yes . 55501
C(17) C(18) 2.492(7) yes . 55501
C(18) S(3) 3.604(5) yes . 55501
C(18) Si(3) 2.812(5) yes . 55501
C(18) C(14) 3.375(7) yes . 55501
C(18) C(16) 2.480(9) yes . 55501
C(18) C(17) 2.492(7) yes . 55501
C(19) Cu(3) 3.868(8) yes . 55501
C(19) S(4) 3.231(7) yes . 55501
C(19) C(16) 3.944(9) yes . 55501
C(19) C(20) 3.048(8) yes . 55501
C(19) C(21) 3.091(8) yes . 55501
C(19) C(22) 3.466(8) yes . 55501
C(19) C(24) 3.46(1) yes . 55501
C(20) Cu(3) 3.886(6) yes . 55501
C(20) Cu(4) 3.824(6) yes . 55501
C(20) S(4) 3.352(5) yes . 55501
C(20) C(1) 3.84(1) yes . 55501
C(20) C(19) 3.048(8) yes . 55501
C(20) C(21) 3.079(9) yes . 55501
C(20) C(22) 3.42(1) yes . 55501
C(20) C(23) 3.492(9) yes . 55501
C(21) S(4) 3.243(5) yes . 55501
C(21) C(19) 3.091(8) yes . 55501
C(21) C(20) 3.079(9) yes . 55501
C(22) Si(4) 2.778(7) yes . 55501
C(22) C(14) 3.799(9) yes . 55401
C(22) C(19) 3.466(8) yes . 55501
C(22) C(20) 3.42(1) yes . 55501
C(22) C(23) 2.494(8) yes . 55501
C(22) C(24) 2.488(7) yes . 55501
C(23) S(4) 3.595(6) yes . 55501
C(23) Si(4) 2.819(6) yes . 55501
C(23) C(11) 3.990(6) yes . 55401
C(23) C(20) 3.492(9) yes . 55501
C(23) C(22) 2.494(8) yes . 55501
C(23) C(24) 2.488(7) yes . 55501
C(24) S(4) 3.544(8) yes . 55501
C(24) Si(4) 2.812(7) yes . 55501
C(24) C(19) 3.46(1) yes . 55501
C(24) C(22) 2.488(7) yes . 55501
C(24) C(23) 2.488(7) yes . 55501

loop_
_geom_torsion_atom_site_label_1
_geom_torsion_atom_site_label_2
_geom_torsion_atom_site_label_3
_geom_torsion_atom_site_label_4
_geom_torsion
_geom_torsion_publ_flag
_geom_torsion_site_symmetry_1
_geom_torsion_site_symmetry_2
_geom_torsion_site_symmetry_3
_geom_torsion_site_symmetry_4
S(1) Cu(1) Cu(4) Cu(3) 159.42(3) yes . . . .
S(1) Cu(1) Cu(4) S(4) 178.54(6) yes . . . .
S(2) Cu(1) Cu(4) Cu(3) -26.73(4) yes . . . .
S(2) Cu(1) Cu(4) S(1) 173.85(5) yes . . . .
S(2) Cu(1) Cu(4) S(4) -7.61(7) yes . . . .
Cu(4) Cu(1) S(1) Si(1) -104.22(6) yes . . . .
Cu(4) Cu(1) S(2) Cu(2) 23.78(5) yes . . . .
Cu(4) Cu(1) S(2) Si(2) 121.24(5) yes . . . .
S(3) Cu(2) S(2) Cu(1) 96.4(2) yes . . . .
S(3) Cu(2) S(2) Si(2) -9.2(2) yes . . . .
S(2) Cu(2) S(3) Cu(3) -123.9(2) yes . . . .
S(2) Cu(2) S(3) Si(3) 136.5(2) yes . . . .
S(3) Cu(3) Cu(4) Cu(1) -11.49(4) yes . . . .
S(3) Cu(3) Cu(4) S(1) 9.76(7) yes . . . .
S(3) Cu(3) Cu(4) S(4) -175.49(5) yes . . . .
S(4) Cu(3) Cu(4) Cu(1) 164.00(3) yes . . . .
S(4) Cu(3) Cu(4) S(1) -174.75(5) yes . . . .
Cu(4) Cu(3) S(3) Cu(2) 27.80(5) yes . . . .
Cu(4) Cu(3) S(3) Si(3) 135.32(5) yes . . . .
Cu(4) Cu(3) S(4) Si(4) 110.24(6) yes . . . .
Cu(1) Cu(4) S(1) Si(1) 109.91(7) yes . . . .
Cu(3) Cu(4) S(1) Cu(1) -29.80(6) yes . . . .
Cu(3) Cu(4) S(1) Si(1) 80.11(7) yes . . . .
Cu(1) Cu(4) S(4) Cu(3) -25.19(7) yes . . . .
Cu(1) Cu(4) S(4) Si(4) -127.57(7) yes . . . .
Cu(3) Cu(4) S(4) Si(4) -102.38(7) yes . . . .
Cu(1) S(1) Si(1) C(1) 43.8(2) yes . . . .
Cu(1) S(1) Si(1) C(2) 163.4(2) yes . . . .
Cu(1) S(1) Si(1) C(3) -78.3(2) yes . . . .
Cu(4) S(1) Si(1) C(1) -47.5(2) yes . . . .
Cu(4) S(1) Si(1) C(2) 72.1(2) yes . . . .
Cu(4) S(1) Si(1) C(3) -169.6(2) yes . . . .
Cu(1) S(2) Si(2) C(7) -39.7(1) yes . . . .
Cu(1) S(2) Si(2) C(8) 79.5(2) yes . . . .
Cu(1) S(2) Si(2) C(9) -160.5(2) yes . . . .
Cu(2) S(2) Si(2) C(7) 43.3(1) yes . . . .
Cu(2) S(2) Si(2) C(8) 162.5(2) yes . . . .
Cu(2) S(2) Si(2) C(9) -77.5(2) yes . . . .
Cu(2) S(3) Si(3) C(13) 60.7(2) yes . . . .
Cu(2) S(3) Si(3) C(14) -59.7(2) yes . . . .
Cu(2) S(3) Si(3) C(15) -177.9(2) yes . . . .
Cu(3) S(3) Si(3) C(13) -29.0(2) yes . . . .
Cu(3) S(3) Si(3) C(14) -149.4(2) yes . . . .
Cu(3) S(3) Si(3) C(15) 92.3(2) yes . . . .
Cu(3) S(4) Si(4) C(19) 64.2(3) yes . . . .
Cu(3) S(4) Si(4) C(20) -55.2(2) yes . . . .
Cu(3) S(4) Si(4) C(21) -176.7(1) yes . . . .
Cu(4) S(4) Si(4) C(19) 148.0(3) yes . . . .
Cu(4) S(4) Si(4) C(20) 28.6(2) yes . . . .
Cu(4) S(4) Si(4) C(21) -92.9(2) yes . . . .
S(1) Si(1) C(3) C(4) -170.8(3) yes . . . .
S(1) Si(1) C(3) C(5) -52.0(3) yes . . . .
S(1) Si(1) C(3) C(6) 69.2(3) yes . . . .
C(1) Si(1) C(3) C(4) 66.6(4) yes . . . .
C(1) Si(1) C(3) C(5) -174.6(3) yes . . . .
C(1) Si(1) C(3) C(6) -53.4(3) yes . . . .
C(2) Si(1) C(3) C(4) -55.7(4) yes . . . .
C(2) Si(1) C(3) C(5) 63.1(3) yes . . . .
C(2) Si(1) C(3) C(6) -175.7(3) yes . . . .
S(2) Si(2) C(9) C(10) -179.5(3) yes . . . .
S(2) Si(2) C(9) C(11) -60.6(4) yes . . . .
S(2) Si(2) C(9) C(12) 61.3(3) yes . . . .
C(7) Si(2) C(9) C(10) 60.5(4) yes . . . .
C(7) Si(2) C(9) C(11) 179.4(3) yes . . . .
C(7) Si(2) C(9) C(12) -58.7(3) yes . . . .
C(8) Si(2) C(9) C(10) -63.2(4) yes . . . .
C(8) Si(2) C(9) C(11) 55.7(4) yes . . . .
C(8) Si(2) C(9) C(12) 177.6(3) yes . . . .
S(3) Si(3) C(15) C(16) -56.1(3) yes . . . .
S(3) Si(3) C(15) C(17) -174.6(3) yes . . . .
S(3) Si(3) C(15) C(18) 65.2(3) yes . . . .
C(13) Si(3) C(15) C(16) 65.3(3) yes . . . .
C(13) Si(3) C(15) C(17) -53.2(4) yes . . . .
C(13) Si(3) C(15) C(18) -173.4(2) yes . . . .
C(14) Si(3) C(15) C(16) -172.0(3) yes . . . .
C(14) Si(3) C(15) C(17) 69.4(4) yes . . . .
C(14) Si(3) C(15) C(18) -50.8(3) yes . . . .
S(4) Si(4) C(21) C(22) -177.9(3) yes . . . .
S(4) Si(4) C(21) C(23) 62.2(3) yes . . . .
S(4) Si(4) C(21) C(24) -59.0(4) yes . . . .
C(19) Si(4) C(21) C(22) -61.7(3) yes . . . .
C(19) Si(4) C(21) C(23) 178.4(3) yes . . . .
C(19) Si(4) C(21) C(24) 57.1(4) yes . . . .
C(20) Si(4) C(21) C(22) 59.3(3) yes . . . .
C(20) Si(4) C(21) C(23) -60.6(3) yes . . . .
C(20) Si(4) C(21) C(24) 178.2(3) yes . . . .
